data_1505416
loop_
_publ_author_name
'Song, Zhenlei'
'Hsung, Richard P.'

_publ_section_title
;
 A formal total synthesis of (+)-zincophorin. Observation of an unusual
 urea-directed Stork-Crabtree hydrogenation.
;
_journal_issue 11
_journal_name_full 'Organic letters'
_journal_page_first 2199
_journal_page_last 2202
_journal_paper_doi 10.1021/ol070791a
_journal_volume 9
_journal_year 2007
_chemical_absolute_configuration rm
_chemical_formula_moiety 'C20 H30 N2 O3'
_chemical_formula_sum 'C20 H30 N2 O3'
_chemical_formula_weight 346.46
_chemical_name_common cmc0546b
_chemical_name_systematic
; 
 ? 
;
_space_group_IT_number 19
_symmetry_cell_setting orthorhombic
_symmetry_space_group_name_Hall 'P 2ac 2ab'
_symmetry_space_group_name_H-M 'P 21 21 21'
_atom_sites_solution_hydrogens geom
_atom_sites_solution_primary direct
_atom_sites_solution_secondary difmap
_audit_creation_method SHELXL-97
_cell_angle_alpha 90.00
_cell_angle_beta 90.00
_cell_angle_gamma 90.00
_cell_formula_units_Z 4
_cell_length_a 6.0607(8)
_cell_length_b 15.520(2)
_cell_length_c 20.018(3)
_cell_measurement_reflns_used 2628
_cell_measurement_temperature 95(2)
_cell_measurement_theta_max 17.14
_cell_measurement_theta_min 2.62
_cell_volume 1882.9(4)
_computing_cell_refinement 'Bruker SMART'
_computing_data_collection 'Bruker SMART'
_computing_data_reduction 'Bruker SAINT'
_computing_molecular_graphics 'Bruker SHELXTL'
_computing_publication_material 'Bruker SHELXTL'
_computing_structure_refinement 'Bruker SHELXTL'
_computing_structure_solution 'Bruker SHELXTL'
_diffrn_ambient_temperature 95(2)
_diffrn_measured_fraction_theta_full 0.988
_diffrn_measured_fraction_theta_max 0.988
_diffrn_measurement_device_type 'CCD area detector'
_diffrn_measurement_method 'phi and omega scans'
_diffrn_radiation_monochromator 'double diamond'
_diffrn_radiation_source 'APS 15-ID-B'
_diffrn_radiation_type synchrotron
_diffrn_radiation_wavelength 0.49594
_diffrn_reflns_av_R_equivalents 0.0481
_diffrn_reflns_av_sigmaI/netI 0.0189
_diffrn_reflns_limit_h_max 7
_diffrn_reflns_limit_h_min 0
_diffrn_reflns_limit_k_max 18
_diffrn_reflns_limit_k_min 0
_diffrn_reflns_limit_l_max 23
_diffrn_reflns_limit_l_min 0
_diffrn_reflns_number 29115
_diffrn_reflns_theta_full 17.19
_diffrn_reflns_theta_max 17.19
_diffrn_reflns_theta_min 2.52
_exptl_absorpt_coefficient_mu 0.019
_exptl_absorpt_correction_T_max 0.99
_exptl_absorpt_correction_T_min 0.98
_exptl_absorpt_correction_type multi-scan
_exptl_absorpt_process_details 'SADABS (Sheldrick, 2003)'
_exptl_crystal_colour Colorless
_exptl_crystal_density_diffrn 1.222
_exptl_crystal_density_method 'not measured'
_exptl_crystal_description Needle
_exptl_crystal_F_000 752
_exptl_crystal_size_max 0.060
_exptl_crystal_size_mid 0.010
_exptl_crystal_size_min 0.005
_refine_diff_density_max 0.359
_refine_diff_density_min -0.477
_refine_diff_density_rms 0.061
_refine_ls_abs_structure_details 'Flack H D (1983), Acta Cryst. A39, 876-881'
_refine_ls_abs_structure_Flack 8(5)
_refine_ls_extinction_method none
_refine_ls_goodness_of_fit_ref 1.128
_refine_ls_hydrogen_treatment constr
_refine_ls_matrix_type full
_refine_ls_number_parameters 244
_refine_ls_number_reflns 1925
_refine_ls_number_restraints 9
_refine_ls_restrained_S_all 1.203
_refine_ls_R_factor_all 0.0463
_refine_ls_R_factor_gt 0.0440
_refine_ls_shift/su_max 0.000
_refine_ls_shift/su_mean 0.000
_refine_ls_structure_factor_coef Fsqd
_refine_ls_weighting_details 'calc w=1/[\s^2^(Fo^2^)+(0.0789P)^2^+0.6719P] where P=(Fo^2^+2Fc^2^)/3'
_refine_ls_weighting_scheme calc
_refine_ls_wR_factor_gt 0.1211
_refine_ls_wR_factor_ref 0.1228
_reflns_number_gt 1831
_reflns_number_total 1925
_reflns_threshold_expression >2sigma(I)
_cod_data_source_file ol070791asi20070402_094455.cif
_cod_data_source_block cmc0546b
_cod_depositor_comments
;
The following automatic conversions were performed:

'_symmetry_cell_setting' value 'Orthorhombic' changed to
'orthorhombic' according to
/home/saulius/struct/CIF-dictionaries/cif_core.dic dictionary named
'cif_core.dic' version 2.4.1 from
2010-06-29.

'_exptl_absorpt_correction_type' value 'Multi-scan'
changed to 'multi-scan' according to
/home/saulius/struct/CIF-dictionaries/cif_core.dic dictionary named
'cif_core.dic' version 2.4.1 from 2010-06-29.

Automatic conversion script
Id: cif_fix_values 1715 2011-07-08 13:25:40Z adriana 
;
_cod_original_cell_volume 1883.0(4)
_cod_original_sg_symbol_H-M 'P2(1)2(1)2(1) '
_cod_database_code 1505416

loop_
_symmetry_equiv_pos_as_xyz
'x, y, z'
'-x+1/2, -y, z+1/2'
'-x, y+1/2, -z+1/2'
'x+1/2, -y+1/2, -z'

loop_
_atom_site_label
_atom_site_type_symbol
_atom_site_fract_x
_atom_site_fract_y
_atom_site_fract_z
_atom_site_U_iso_or_equiv
_atom_site_adp_type
_atom_site_occupancy
_atom_site_symmetry_multiplicity
_atom_site_calc_flag
_atom_site_refinement_flags
_atom_site_disorder_assembly
_atom_site_disorder_group
N1 N 0.7662(4) 0.58374(14) 0.65862(11) 0.0159(5) Uani 1 1 d . . .
C1 C 0.6241(5) 0.65241(18) 0.65525(13) 0.0167(6) Uani 1 1 d . . .
N2 N 0.7263(4) 0.71638(15) 0.61970(12) 0.0174(5) Uani 1 1 d . . .
C2 C 0.9656(5) 0.69875(18) 0.61719(14) 0.0177(6) Uani 1 1 d . . .
H2A H 1.0348 0.7225 0.6586 0.021 Uiso 1 1 calc R . .
C3 C 0.9701(5) 0.59909(17) 0.62141(13) 0.0156(6) Uani 1 1 d . . .
H3A H 1.0987 0.5807 0.6492 0.019 Uiso 1 1 calc R . .
O1 O 0.4389(3) 0.65532(13) 0.67986(10) 0.0221(5) Uani 1 1 d . . .
C4 C 0.6477(5) 0.80419(18) 0.62573(16) 0.0244(7) Uani 1 1 d . . .
H4A H 0.4861 0.8043 0.6272 0.037 Uiso 1 1 calc R . .
H4B H 0.6981 0.8378 0.5872 0.037 Uiso 1 1 calc R . .
H4C H 0.7058 0.8298 0.6669 0.037 Uiso 1 1 calc R . .
C5 C 1.0798(5) 0.73768(18) 0.55775(14) 0.0231(6) Uani 1 1 d . . .
H5A H 1.0791 0.8006 0.5618 0.035 Uiso 1 1 calc R . .
H5B H 1.0023 0.7208 0.5168 0.035 Uiso 1 1 calc R . .
H5C H 1.2325 0.7170 0.5559 0.035 Uiso 1 1 calc R . .
C6 C 0.9791(5) 0.55300(17) 0.55452(13) 0.0164(6) Uani 1 1 d . . .
C7 C 1.1737(5) 0.51247(18) 0.53570(15) 0.0219(6) Uani 1 1 d . . .
H7A H 1.2967 0.5127 0.5651 0.026 Uiso 1 1 calc R . .
C8 C 1.1896(6) 0.47147(19) 0.47409(16) 0.0293(7) Uani 1 1 d . . .
H8A H 1.3224 0.4430 0.4618 0.035 Uiso 1 1 calc R . .
C9 C 1.0123(6) 0.47221(19) 0.43094(16) 0.0302(8) Uani 1 1 d . . .
H9A H 1.0238 0.4452 0.3885 0.036 Uiso 1 1 calc R . .
C10 C 0.8173(6) 0.51231(19) 0.44939(15) 0.0259(7) Uani 1 1 d . . .
H10A H 0.6952 0.5125 0.4196 0.031 Uiso 1 1 calc R . .
C11 C 0.7999(5) 0.55230(18) 0.51131(14) 0.0196(6) Uani 1 1 d . . .
H11A H 0.6655 0.5791 0.5240 0.024 Uiso 1 1 calc R . .
C12 C 0.7110(5) 0.50576(18) 0.69259(13) 0.0180(6) Uani 1 1 d . . .
H12A H 0.5923 0.5190 0.7257 0.022 Uiso 1 1 calc R . .
O2 O 0.6239(3) 0.44576(12) 0.64484(9) 0.0195(5) Uani 1 1 d . . .
C13 C 0.5386(5) 0.36852(18) 0.67579(15) 0.0228(7) Uani 1 1 d . B .
H13A H 0.4233 0.3860 0.7088 0.027 Uiso 1 1 calc R . .
C14 C 0.7224(6) 0.3233(2) 0.71362(17) 0.0300(7) Uani 1 1 d . . .
H14A H 0.8360 0.3030 0.6818 0.036 Uiso 1 1 calc R . .
H14B H 0.6622 0.2725 0.7373 0.036 Uiso 1 1 calc R . .
C15 C 0.8267(6) 0.3848(2) 0.76377(17) 0.0321(8) Uani 1 1 d . . .
H15A H 0.9530 0.3559 0.7858 0.039 Uiso 1 1 calc R . .
H15B H 0.7172 0.3994 0.7987 0.039 Uiso 1 1 calc R . .
C16 C 0.9068(5) 0.46751(18) 0.73033(15) 0.0224(6) Uani 1 1 d . . .
H16A H 1.0245 0.4524 0.6973 0.027 Uiso 1 1 calc R . .
C17 C 1.0018(6) 0.5308(2) 0.78065(15) 0.0294(8) Uani 1 1 d . . .
H17A H 1.0715 0.5788 0.7569 0.044 Uiso 1 1 calc R . .
H17B H 1.1120 0.5015 0.8083 0.044 Uiso 1 1 calc R . .
H17C H 0.8830 0.5528 0.8091 0.044 Uiso 1 1 calc R . .
C18 C 0.4266(6) 0.3148(2) 0.62156(18) 0.0325(8) Uani 1 1 d D . .
H18A H 0.3152 0.3520 0.5986 0.039 Uiso 1 1 calc R A 1
C19 C 0.582(5) 0.277(2) 0.5681(8) 0.047(5) Uani 0.50 1 d PD B 1
H19A H 0.7011 0.2441 0.5901 0.056 Uiso 0.50 1 calc PR B 1
H19B H 0.4981 0.2370 0.5391 0.056 Uiso 0.50 1 calc PR B 1
O3 O 0.6729(9) 0.3427(3) 0.5293(2) 0.0354(12) Uani 0.50 1 d PDU B 1
H3B H 0.6990 0.3857 0.5535 0.053 Uiso 0.50 1 calc PR B 1
C19' C 0.595(5) 0.293(2) 0.5664(7) 0.047(5) Uani 0.50 1 d PD B 2
H19C H 0.6983 0.3427 0.5627 0.056 Uiso 0.50 1 calc PR B 2
H19D H 0.6823 0.2431 0.5814 0.056 Uiso 0.50 1 calc PR B 2
O3' O 0.5143(12) 0.2755(4) 0.5027(3) 0.0629(19) Uani 0.50 1 d PDU B 2
H3C H 0.6047 0.2930 0.4739 0.094 Uiso 0.50 1 calc PR B 2
C20 C 0.3069(7) 0.2384(2) 0.6517(3) 0.0477(10) Uani 1 1 d . B .
H20A H 0.2100 0.2583 0.6877 0.072 Uiso 1 1 calc R . .
H20B H 0.4149 0.1976 0.6698 0.072 Uiso 1 1 calc R . .
H20C H 0.2185 0.2099 0.6172 0.072 Uiso 1 1 calc R . .

loop_
_atom_site_aniso_label
_atom_site_aniso_U_11
_atom_site_aniso_U_22
_atom_site_aniso_U_33
_atom_site_aniso_U_23
_atom_site_aniso_U_13
_atom_site_aniso_U_12
N1 0.0105(11) 0.0163(11) 0.0208(11) 0.0019(9) 0.0003(10) -0.0007(9)
C1 0.0140(14) 0.0205(13) 0.0155(12) -0.0029(11) -0.0031(11) -0.0010(12)
N2 0.0149(12) 0.0151(11) 0.0222(11) 0.0007(9) -0.0030(10) 0.0023(10)
C2 0.0139(14) 0.0185(14) 0.0207(13) -0.0016(11) -0.0008(12) -0.0002(11)
C3 0.0129(13) 0.0175(13) 0.0163(12) 0.0021(10) 0.0000(11) -0.0016(11)
O1 0.0131(10) 0.0274(11) 0.0258(10) -0.0030(9) -0.0002(9) 0.0003(9)
C4 0.0227(15) 0.0183(14) 0.0323(15) -0.0042(12) -0.0049(14) 0.0027(13)
C5 0.0229(15) 0.0209(13) 0.0255(14) 0.0039(12) -0.0020(14) -0.0043(13)
C6 0.0156(13) 0.0145(12) 0.0191(13) 0.0037(11) 0.0005(11) -0.0015(11)
C7 0.0184(15) 0.0191(13) 0.0282(15) 0.0022(12) 0.0021(13) -0.0008(13)
C8 0.0304(18) 0.0229(15) 0.0346(16) -0.0033(13) 0.0114(15) 0.0022(14)
C9 0.042(2) 0.0227(15) 0.0261(15) -0.0054(13) 0.0076(15) -0.0058(15)
C10 0.0290(17) 0.0256(14) 0.0231(14) -0.0014(12) -0.0037(14) -0.0064(14)
C11 0.0186(15) 0.0195(13) 0.0208(13) -0.0006(11) -0.0010(12) -0.0007(12)
C12 0.0161(14) 0.0203(13) 0.0177(13) 0.0027(11) 0.0001(12) -0.0016(12)
O2 0.0181(10) 0.0183(10) 0.0221(9) 0.0025(8) -0.0030(8) -0.0023(9)
C13 0.0203(15) 0.0176(13) 0.0305(14) 0.0048(12) 0.0001(14) -0.0025(12)
C14 0.0259(17) 0.0218(14) 0.0421(17) 0.0107(13) -0.0048(15) -0.0005(14)
C15 0.0261(17) 0.0336(17) 0.0367(17) 0.0168(14) -0.0106(15) -0.0056(15)
C16 0.0177(15) 0.0273(15) 0.0222(13) 0.0087(12) -0.0043(13) -0.0025(13)
C17 0.0288(18) 0.0367(17) 0.0226(14) 0.0101(13) -0.0085(13) -0.0071(15)
C18 0.0292(17) 0.0209(15) 0.0473(19) -0.0031(14) -0.0122(17) 0.0003(15)
C19 0.063(4) 0.027(11) 0.050(2) -0.018(2) -0.015(2) 0.007(7)
O3 0.049(3) 0.024(2) 0.033(2) -0.0048(19) 0.009(2) -0.005(2)
C19' 0.063(4) 0.027(11) 0.050(2) -0.018(2) -0.015(2) 0.007(7)
O3' 0.069(5) 0.065(5) 0.055(3) -0.014(3) -0.006(3) -0.009(4)
C20 0.032(2) 0.0243(16) 0.087(3) 0.0039(18) -0.016(2) -0.0042(17)

loop_
_atom_type_symbol
_atom_type_description
_atom_type_scat_dispersion_real
_atom_type_scat_dispersion_imag
_atom_type_scat_source
C C 0.0010 0.0010 'International Tables Vol C Tables 4.2.6.8 and 6.1.1.4'
H H 0.0000 0.0000 'International Tables Vol C Tables 4.2.6.8 and 6.1.1.4'
N N 0.0020 0.0010 'International Tables Vol C Tables 4.2.6.8 and 6.1.1.4'
O O 0.0040 0.0030 'International Tables Vol C Tables 4.2.6.8 and 6.1.1.4'

loop_
_geom_angle_atom_site_label_1
_geom_angle_atom_site_label_2
_geom_angle_atom_site_label_3
_geom_angle
C1 N1 C12 122.3(2)
C1 N1 C3 112.3(2)
C12 N1 C3 125.4(2)
O1 C1 N2 126.6(3)
O1 C1 N1 125.7(3)
N2 C1 N1 107.7(2)
C1 N2 C4 119.3(2)
C1 N2 C2 109.1(2)
C4 N2 C2 120.0(2)
N2 C2 C5 113.9(2)
N2 C2 C3 101.5(2)
C5 C2 C3 115.9(2)
N2 C2 H2A 108.4
C5 C2 H2A 108.4
C3 C2 H2A 108.4
N1 C3 C6 113.8(2)
N1 C3 C2 100.1(2)
C6 C3 C2 115.0(2)
N1 C3 H3A 109.2
C6 C3 H3A 109.2
C2 C3 H3A 109.2
N2 C4 H4A 109.5
N2 C4 H4B 109.5
H4A C4 H4B 109.5
N2 C4 H4C 109.5
H4A C4 H4C 109.5
H4B C4 H4C 109.5
C2 C5 H5A 109.5
C2 C5 H5B 109.5
H5A C5 H5B 109.5
C2 C5 H5C 109.5
H5A C5 H5C 109.5
H5B C5 H5C 109.5
C7 C6 C11 119.5(3)
C7 C6 C3 118.9(3)
C11 C6 C3 121.6(3)
C6 C7 C8 120.5(3)
C6 C7 H7A 119.8
C8 C7 H7A 119.8
C9 C8 C7 119.8(3)
C9 C8 H8A 120.1
C7 C8 H8A 120.1
C8 C9 C10 120.1(3)
C8 C9 H9A 120.0
C10 C9 H9A 120.0
C9 C10 C11 120.2(3)
C9 C10 H10A 119.9
C11 C10 H10A 119.9
C6 C11 C10 120.0(3)
C6 C11 H11A 120.0
C10 C11 H11A 120.0
N1 C12 O2 108.6(2)
N1 C12 C16 112.5(2)
O2 C12 C16 111.3(2)
N1 C12 H12A 108.1
O2 C12 H12A 108.1
C16 C12 H12A 108.1
C12 O2 C13 112.6(2)
O2 C13 C14 109.5(2)
O2 C13 C18 107.9(2)
C14 C13 C18 115.4(3)
O2 C13 H13A 107.9
C14 C13 H13A 107.9
C18 C13 H13A 107.9
C13 C14 C15 110.1(3)
C13 C14 H14A 109.6
C15 C14 H14A 109.6
C13 C14 H14B 109.6
C15 C14 H14B 109.6
H14A C14 H14B 108.2
C14 C15 C16 111.7(3)
C14 C15 H15A 109.3
C16 C15 H15A 109.3
C14 C15 H15B 109.3
C16 C15 H15B 109.3
H15A C15 H15B 107.9
C17 C16 C15 111.9(2)
C17 C16 C12 111.8(2)
C15 C16 C12 107.3(3)
C17 C16 H16A 108.6
C15 C16 H16A 108.6
C12 C16 H16A 108.6
C16 C17 H17A 109.5
C16 C17 H17B 109.5
H17A C17 H17B 109.5
C16 C17 H17C 109.5
H17A C17 H17C 109.5
H17B C17 H17C 109.5
C20 C18 C13 110.9(3)
C20 C18 C19 105.7(15)
C13 C18 C19 115.5(18)
C20 C18 C19' 115.8(16)
C13 C18 C19' 109.4(19)
C19 C18 C19' 10(3)
C20 C18 H18A 108.2
C13 C18 H18A 108.2
C19 C18 H18A 108.2
C19' C18 H18A 104.0
O3 C19 C18 111(2)
O3 C19 H19A 109.5
C18 C19 H19A 109.5
O3 C19 H19B 109.5
C18 C19 H19B 109.5
H19A C19 H19B 108.1
O3' C19' C18 118(2)
O3' C19' H19C 107.9
C18 C19' H19C 107.9
O3' C19' H19D 107.9
C18 C19' H19D 107.9
H19C C19' H19D 107.2
C19' O3' H3C 109.5
C18 C20 H20A 109.5
C18 C20 H20B 109.5
H20A C20 H20B 109.5
C18 C20 H20C 109.5
H20A C20 H20C 109.5
H20B C20 H20C 109.5

loop_
_geom_bond_atom_site_label_1
_geom_bond_atom_site_label_2
_geom_bond_distance
N1 C1 1.372(4)
N1 C12 1.428(3)
N1 C3 1.462(4)
C1 O1 1.226(4)
C1 N2 1.370(4)
N2 C4 1.449(4)
N2 C2 1.477(4)
C2 C5 1.503(4)
C2 C3 1.549(4)
C2 H2A 1.0000
C3 C6 1.519(4)
C3 H3A 1.0000
C4 H4A 0.9800
C4 H4B 0.9800
C4 H4C 0.9800
C5 H5A 0.9800
C5 H5B 0.9800
C5 H5C 0.9800
C6 C7 1.389(4)
C6 C11 1.389(4)
C7 C8 1.391(4)
C7 H7A 0.9500
C8 C9 1.379(5)
C8 H8A 0.9500
C9 C10 1.386(5)
C9 H9A 0.9500
C10 C11 1.390(4)
C10 H10A 0.9500
C11 H11A 0.9500
C12 O2 1.435(3)
C12 C16 1.527(4)
C12 H12A 1.0000
O2 C13 1.445(3)
C13 C14 1.519(4)
C13 C18 1.528(4)
C13 H13A 1.0000
C14 C15 1.522(5)
C14 H14A 0.9900
C14 H14B 0.9900
C15 C16 1.527(4)
C15 H15A 0.9900
C15 H15B 0.9900
C16 C17 1.520(4)
C16 H16A 1.0000
C17 H17A 0.9800
C17 H17B 0.9800
C17 H17C 0.9800
C18 C20 1.516(5)
C18 C19 1.540(7)
C18 C19' 1.540(7)
C18 H18A 1.0000
C19 O3 1.40(3)
C19 H19A 0.9900
C19 H19B 0.9900
O3 H3B 0.8400
C19' O3' 1.40(3)
C19' H19C 0.9900
C19' H19D 0.9900
O3' H3C 0.8400
C20 H20A 0.9800
C20 H20B 0.9800
C20 H20C 0.9800

loop_
_geom_hbond_atom_site_label_D
_geom_hbond_atom_site_label_H
_geom_hbond_atom_site_label_A
_geom_hbond_distance_DH
_geom_hbond_distance_HA
_geom_hbond_distance_DA
_geom_hbond_angle_DHA
O3 H3B O2 0.84 2.10 2.827(5) 144.5

loop_
_geom_torsion_atom_site_label_1
_geom_torsion_atom_site_label_2
_geom_torsion_atom_site_label_3
_geom_torsion_atom_site_label_4
_geom_torsion
C12 N1 C1 O1 -0.2(4)
C3 N1 C1 O1 177.2(3)
C12 N1 C1 N2 179.8(2)
C3 N1 C1 N2 -2.8(3)
O1 C1 N2 C4 19.2(4)
N1 C1 N2 C4 -160.7(2)
O1 C1 N2 C2 162.6(3)
N1 C1 N2 C2 -17.4(3)
C1 N2 C2 C5 154.3(2)
C4 N2 C2 C5 -62.7(3)
C1 N2 C2 C3 29.0(3)
C4 N2 C2 C3 172.0(2)
C1 N1 C3 C6 -103.1(3)
C12 N1 C3 C6 74.1(3)
C1 N1 C3 C2 20.1(3)
C12 N1 C3 C2 -162.6(2)
N2 C2 C3 N1 -27.9(3)
C5 C2 C3 N1 -151.9(2)
N2 C2 C3 C6 94.4(3)
C5 C2 C3 C6 -29.5(4)
N1 C3 C6 C7 -137.1(3)
C2 C3 C6 C7 108.2(3)
N1 C3 C6 C11 44.5(3)
C2 C3 C6 C11 -70.2(4)
C11 C6 C7 C8 0.0(4)
C3 C6 C7 C8 -178.4(3)
C6 C7 C8 C9 1.0(4)
C7 C8 C9 C10 -1.2(5)
C8 C9 C10 C11 0.3(5)
C7 C6 C11 C10 -0.9(4)
C3 C6 C11 C10 177.5(3)
C9 C10 C11 C6 0.8(4)
C1 N1 C12 O2 95.0(3)
C3 N1 C12 O2 -82.0(3)
C1 N1 C12 C16 -141.3(3)
C3 N1 C12 C16 41.7(3)
N1 C12 O2 C13 -173.0(2)
C16 C12 O2 C13 62.6(3)
C12 O2 C13 C14 -60.3(3)
C12 O2 C13 C18 173.4(2)
O2 C13 C14 C15 55.5(3)
C18 C13 C14 C15 177.4(3)
C13 C14 C15 C16 -55.0(4)
C14 C15 C16 C17 177.5(3)
C14 C15 C16 C12 54.5(4)
N1 C12 C16 C17 57.3(3)
O2 C12 C16 C17 179.5(2)
N1 C12 C16 C15 -179.6(2)
O2 C12 C16 C15 -57.5(3)
O2 C13 C18 C20 -172.6(3)
C14 C13 C18 C20 64.6(4)
O2 C13 C18 C19 67.2(8)
C14 C13 C18 C19 -55.6(8)
O2 C13 C18 C19' 58.6(8)
C14 C13 C18 C19' -64.2(8)
C20 C18 C19 O3 170.0(19)
C13 C18 C19 O3 -67.0(19)
C19' C18 C19 O3 -13(10)
C20 C18 C19' O3' 78.3(19)
C13 C18 C19' O3' -156(2)
C19 C18 C19' O3' 75(14)
